data_4078833
loop_
_publ_author_name
'Sch\"adle, Dorothea'
'Sch\"adle, Christoph'
'T\"ornroos, Karl W.'
'Anwander, Reiner'

_publ_section_title
;
 Organoaluminum-Assisted Formation of Rare-Earth Metal Imide Complexes
;
_journal_issue 14
_journal_name_full Organometallics
_journal_page_first 5101
_journal_paper_doi 10.1021/om300443x
_journal_volume 31
_journal_year 2012
_chemical_formula_moiety 'C44 H82 Al2 N2 Y2'
_chemical_formula_sum 'C44 H82 Al2 N2 Y2'
_chemical_formula_weight 870.90
_chemical_name_systematic
; 
 ? 
;
_space_group_IT_number 15
_symmetry_cell_setting monoclinic
_symmetry_space_group_name_Hall '-C 2yc'
_symmetry_space_group_name_H-M 'C 1 2/c 1'
_atom_sites_solution_hydrogens geom
_atom_sites_solution_primary direct
_atom_sites_solution_secondary difmap
_audit_creation_method SHELXL-97
_cell_angle_alpha 90.00
_cell_angle_beta 111.6504(4)
_cell_angle_gamma 90.00
_cell_formula_units_Z 4
_cell_length_a 24.1086(8)
_cell_length_b 11.7699(4)
_cell_length_c 20.4463(7)
_cell_measurement_reflns_used 9845
_cell_measurement_temperature 103(2)
_cell_measurement_theta_max 30.02
_cell_measurement_theta_min 2.38
_cell_volume 5392.5(3)
_computing_cell_refinement
;
Bruker (2008). SAINT, version 7.56A, Bruker AXS Inc., Madison, 
Wisconsin, USA.
;
_computing_data_collection
;
Bruker (2008). APEX2, version 2008.5-0, Bruker AXS Inc., Madison, 
Wisconsin, USA.
;
_computing_data_reduction
;
Bruker (2008). SAINT, version 7.56A, Bruker AXS Inc., Madison, 
Wisconsin, USA.
;
_computing_molecular_graphics
;
Brandenburg, K. (2009). DIAMOND. Version 3.2c. Crystal Impact GbR, Bonn, 
Germany.
;
_computing_publication_material
;
Bruker AXS (2008). SHELXTL. Version 2008/1. Bruker AXS Inc., Madison, 
Wisconsin, USA.
;
_computing_structure_refinement
;
Sheldrick, G. M. (2008). Acta Crystallographica, A64, 112-122.
;
_computing_structure_solution
;     
Sheldrick, G. M. (2008). Acta Crystallographica, A64, 112-122.
;
_diffrn_ambient_temperature 103(2)
_diffrn_measured_fraction_theta_full 0.999
_diffrn_measured_fraction_theta_max 0.999
_diffrn_measurement_device_type 'Bruker APEX-II CCD'
_diffrn_measurement_method '\w scans'
_diffrn_radiation_monochromator graphite
_diffrn_radiation_source 'Bruker TXS Rotating anode'
_diffrn_radiation_type MoK\a
_diffrn_radiation_wavelength 0.71073
_diffrn_reflns_av_R_equivalents 0.0231
_diffrn_reflns_av_sigmaI/netI 0.0155
_diffrn_reflns_limit_h_max 33
_diffrn_reflns_limit_h_min -33
_diffrn_reflns_limit_k_max 16
_diffrn_reflns_limit_k_min -16
_diffrn_reflns_limit_l_max 28
_diffrn_reflns_limit_l_min -28
_diffrn_reflns_number 43852
_diffrn_reflns_theta_full 30.04
_diffrn_reflns_theta_max 30.04
_diffrn_reflns_theta_min 2.06
_exptl_absorpt_coefficient_mu 2.200
_exptl_absorpt_correction_T_max 0.7338
_exptl_absorpt_correction_T_min 0.6093
_exptl_absorpt_correction_type multi-scan
_exptl_absorpt_process_details
;
SADABS version 2008/1, G.M Sheldrick, University of 
G\"ttingen, Germany, 2008.
;
_exptl_crystal_colour colourless
_exptl_crystal_density_diffrn 1.073
_exptl_crystal_density_method 'not measured'
_exptl_crystal_description 'irregular prism'
_exptl_crystal_F_000 1856
_exptl_crystal_size_max 0.25
_exptl_crystal_size_mid 0.20
_exptl_crystal_size_min 0.15
_platon_squeeze_details
;
One rotationally disordered toluene on a 2-fold position 
has been removed by using Squeeze
;
_refine_diff_density_max 0.770
_refine_diff_density_min -0.303
_refine_diff_density_rms 0.056
_refine_ls_extinction_method none
_refine_ls_goodness_of_fit_ref 1.083
_refine_ls_hydrogen_treatment mixed
_refine_ls_matrix_type full
_refine_ls_number_parameters 263
_refine_ls_number_reflns 7892
_refine_ls_number_restraints 18
_refine_ls_restrained_S_all 1.083
_refine_ls_R_factor_all 0.0254
_refine_ls_R_factor_gt 0.0227
_refine_ls_shift/su_max 0.004
_refine_ls_shift/su_mean 0.000
_refine_ls_structure_factor_coef Fsqd
_refine_ls_weighting_details 'calc w=1/[\s^2^(Fo^2^)+(0.0268P)^2^+5.2124P] where P=(Fo^2^+2Fc^2^)/3'
_refine_ls_weighting_scheme calc
_refine_ls_wR_factor_gt 0.0585
_refine_ls_wR_factor_ref 0.0605
_reflns_number_gt 7267
_reflns_number_total 7892
_reflns_threshold_expression I>2\s(I)
_cod_data_source_file om300443x_si_001.cif
_cod_data_source_block Compound5a
_cod_depositor_comments
;
The following automatic conversions were performed:

'_symmetry_cell_setting' value 'Monoclinic' changed to 'monoclinic'
according to /home/saulius/struct/CIF-dictionaries/cif_core.dic
dictionary named 'cif_core.dic' version 2.4.2 from 2011-04-26.

Automatic conversion script
Id: cif_fix_values 1891 2012-01-12 08:04:46Z andrius 
;
_cod_original_sg_symbol_H-M C2/c
_cod_database_code 4078833

loop_
_symmetry_equiv_pos_as_xyz
'x, y, z'
'-x, y, -z+1/2'
'x+1/2, y+1/2, z'
'-x+1/2, y+1/2, -z+1/2'
'-x, -y, -z'
'x, -y, z-1/2'
'-x+1/2, -y+1/2, -z'
'x+1/2, -y+1/2, z-1/2'

loop_
_atom_site_label
_atom_site_type_symbol
_atom_site_fract_x
_atom_site_fract_y
_atom_site_fract_z
_atom_site_U_iso_or_equiv
_atom_site_adp_type
_atom_site_occupancy
_atom_site_symmetry_multiplicity
_atom_site_calc_flag
_atom_site_refinement_flags
Y1 Y 0.276123(4) 0.655051(8) 0.961287(5) 0.01236(3) Uani 1 1 d .
Al1 Al 0.372804(17) 0.47196(3) 0.980589(19) 0.01868(7) Uani 1 1 d .
N1 N 0.25982(4) 0.84702(8) 0.95903(5) 0.01363(17) Uani 1 1 d .
C1 C 0.38814(6) 0.64130(11) 1.01110(7) 0.0233(2) Uani 1 1 d D
H1A H 0.4304(6) 0.6246(15) 1.0320(9) 0.035 Uiso 1 1 d D
H1B H 0.3767(8) 0.6759(15) 1.0483(8) 0.035 Uiso 1 1 d D
H1C H 0.3833(8) 0.7022(14) 0.9755(8) 0.035 Uiso 1 1 d D
C2 C 0.28514(6) 0.45511(11) 0.91203(7) 0.0217(2) Uani 1 1 d D
H2A H 0.2721(8) 0.4979(13) 0.8685(8) 0.033 Uiso 1 1 d D
H2B H 0.2512(7) 0.4512(14) 0.9279(9) 0.033 Uiso 1 1 d D
H2C H 0.2895(8) 0.3751(11) 0.8980(9) 0.033 Uiso 1 1 d D
C3 C 0.38365(8) 0.38513(14) 1.06678(8) 0.0353(3) Uani 1 1 d .
H3A H 0.3750 0.3048 1.0549 0.053 Uiso 1 1 calc R
H3B H 0.3564 0.4143 1.0885 0.053 Uiso 1 1 calc R
H3C H 0.4249 0.3931 1.0998 0.053 Uiso 1 1 calc R
C4 C 0.42365(6) 0.43576(13) 0.92675(8) 0.0291(3) Uani 1 1 d .
H4A H 0.4652 0.4282 0.9591 0.044 Uiso 1 1 calc R
H4B H 0.4207 0.4969 0.8931 0.044 Uiso 1 1 calc R
H4C H 0.4103 0.3642 0.9013 0.044 Uiso 1 1 calc R
C5 C 0.28542(5) 0.85481(9) 0.90885(6) 0.01310(18) Uani 1 1 d .
C6 C 0.26300(5) 0.78454(9) 0.84647(6) 0.01388(19) Uani 1 1 d .
C7 C 0.30110(5) 0.75863(9) 0.81017(6) 0.0152(2) Uani 1 1 d .
H7 H 0.2881 0.7050 0.7729 0.018 Uiso 1 1 calc R
C8 C 0.35656(5) 0.80812(10) 0.82671(6) 0.0156(2) Uani 1 1 d .
C9 C 0.37103(5) 0.89580(10) 0.87680(6) 0.0167(2) Uani 1 1 d .
H9 H 0.4059 0.9392 0.8835 0.020 Uiso 1 1 calc R
C10 C 0.33758(5) 0.92292(9) 0.91713(6) 0.01489(19) Uani 1 1 d .
C11 C 0.19471(5) 0.76236(10) 0.80894(6) 0.0161(2) Uani 1 1 d .
C12 C 0.16379(6) 0.87845(11) 0.80144(7) 0.0246(2) Uani 1 1 d .
H12A H 0.1207 0.8691 0.7763 0.037 Uiso 1 1 calc R
H12B H 0.1796 0.9301 0.7750 0.037 Uiso 1 1 calc R
H12C H 0.1713 0.9102 0.8483 0.037 Uiso 1 1 calc R
C13 C 0.16642(5) 0.67964(10) 0.84567(6) 0.0176(2) Uani 1 1 d D
H13A H 0.1719(7) 0.7044(14) 0.8936(7) 0.026 Uiso 1 1 d D
H13B H 0.1847(7) 0.6035(11) 0.8497(8) 0.026 Uiso 1 1 d D
H13C H 0.1243(5) 0.6722(14) 0.8188(8) 0.026 Uiso 1 1 d D
C14 C 0.17966(6) 0.71396(13) 0.73443(6) 0.0247(3) Uani 1 1 d .
H14A H 0.1984 0.6392 0.7375 0.037 Uiso 1 1 calc R
H14B H 0.1947 0.7655 0.7071 0.037 Uiso 1 1 calc R
H14C H 0.1363 0.7064 0.7112 0.037 Uiso 1 1 calc R
C15 C 0.39765(5) 0.78042(10) 0.78696(6) 0.0182(2) Uani 1 1 d .
C16 C 0.39069(7) 0.87349(13) 0.73187(8) 0.0284(3) Uani 1 1 d .
H16A H 0.3494 0.8748 0.6983 0.043 Uiso 1 1 calc R
H16B H 0.4175 0.8577 0.7068 0.043 Uiso 1 1 calc R
H16C H 0.4008 0.9474 0.7554 0.043 Uiso 1 1 calc R
C17 C 0.38181(7) 0.66620(12) 0.74873(9) 0.0317(3) Uani 1 1 d .
H17A H 0.3833 0.6063 0.7826 0.048 Uiso 1 1 calc R
H17B H 0.4105 0.6490 0.7263 0.048 Uiso 1 1 calc R
H17C H 0.3415 0.6701 0.7127 0.048 Uiso 1 1 calc R
C18 C 0.46283(6) 0.77488(14) 0.83792(8) 0.0290(3) Uani 1 1 d .
H18A H 0.4748 0.8489 0.8607 0.044 Uiso 1 1 calc R
H18B H 0.4884 0.7553 0.8119 0.044 Uiso 1 1 calc R
H18C H 0.4669 0.7169 0.8738 0.044 Uiso 1 1 calc R
C19 C 0.35427(6) 1.02723(10) 0.96582(6) 0.0188(2) Uani 1 1 d .
C20 C 0.29893(7) 1.10404(11) 0.94807(8) 0.0275(3) Uani 1 1 d .
H20A H 0.2659 1.0604 0.9527 0.041 Uiso 1 1 calc R
H20B H 0.2873 1.1318 0.8997 0.041 Uiso 1 1 calc R
H20C H 0.3083 1.1687 0.9805 0.041 Uiso 1 1 calc R
C21 C 0.40378(6) 1.09916(11) 0.95526(7) 0.0252(3) Uani 1 1 d .
H21A H 0.4098 1.1688 0.9833 0.038 Uiso 1 1 calc R
H21B H 0.3920 1.1189 0.9054 0.038 Uiso 1 1 calc R
H21C H 0.4410 1.0554 0.9704 0.038 Uiso 1 1 calc R
C22 C 0.37754(7) 0.99312(12) 1.04366(7) 0.0274(3) Uani 1 1 d .
H22A H 0.3458 0.9543 1.0542 0.041 Uiso 1 1 calc R
H22B H 0.3899 1.0613 1.0730 0.041 Uiso 1 1 calc R
H22C H 0.4118 0.9420 1.0536 0.041 Uiso 1 1 calc R

loop_
_atom_site_aniso_label
_atom_site_aniso_U_11
_atom_site_aniso_U_22
_atom_site_aniso_U_33
_atom_site_aniso_U_23
_atom_site_aniso_U_13
_atom_site_aniso_U_12
Y1 0.01309(5) 0.01165(5) 0.01348(5) -0.00078(3) 0.00624(4) 0.00145(3)
Al1 0.01981(17) 0.01880(17) 0.01767(16) -0.00041(13) 0.00721(13) 0.00720(13)
N1 0.0143(4) 0.0131(4) 0.0147(4) 0.0002(3) 0.0068(3) 0.0005(3)
C1 0.0159(5) 0.0239(6) 0.0281(6) -0.0061(5) 0.0057(5) 0.0030(4)
C2 0.0226(6) 0.0176(5) 0.0246(6) -0.0046(4) 0.0084(5) 0.0024(4)
C3 0.0487(9) 0.0338(8) 0.0250(7) 0.0059(6) 0.0154(6) 0.0169(7)
C4 0.0290(7) 0.0304(7) 0.0329(7) -0.0060(6) 0.0173(6) 0.0039(5)
C5 0.0136(4) 0.0121(4) 0.0141(5) 0.0009(4) 0.0056(4) 0.0014(4)
C6 0.0126(4) 0.0149(5) 0.0137(5) 0.0000(4) 0.0044(4) -0.0007(4)
C7 0.0171(5) 0.0153(5) 0.0139(5) -0.0014(4) 0.0064(4) -0.0008(4)
C8 0.0165(5) 0.0165(5) 0.0161(5) 0.0005(4) 0.0085(4) 0.0000(4)
C9 0.0164(5) 0.0168(5) 0.0182(5) -0.0004(4) 0.0081(4) -0.0032(4)
C10 0.0169(5) 0.0133(5) 0.0146(5) -0.0002(4) 0.0060(4) -0.0012(4)
C11 0.0133(5) 0.0196(5) 0.0142(5) 0.0001(4) 0.0036(4) -0.0008(4)
C12 0.0171(5) 0.0223(6) 0.0298(6) 0.0047(5) 0.0031(5) 0.0033(4)
C13 0.0140(5) 0.0200(5) 0.0182(5) -0.0016(4) 0.0052(4) -0.0024(4)
C14 0.0192(5) 0.0374(7) 0.0151(5) -0.0035(5) 0.0036(4) -0.0061(5)
C15 0.0186(5) 0.0200(5) 0.0198(5) -0.0001(4) 0.0115(4) -0.0001(4)
C16 0.0290(7) 0.0351(7) 0.0273(6) 0.0096(6) 0.0177(5) 0.0037(6)
C17 0.0377(8) 0.0291(7) 0.0393(8) -0.0124(6) 0.0271(7) -0.0044(6)
C18 0.0199(6) 0.0414(8) 0.0282(6) 0.0009(6) 0.0116(5) 0.0070(5)
C19 0.0240(5) 0.0158(5) 0.0184(5) -0.0038(4) 0.0100(4) -0.0057(4)
C20 0.0348(7) 0.0162(5) 0.0364(7) -0.0037(5) 0.0189(6) -0.0005(5)
C21 0.0311(6) 0.0219(6) 0.0256(6) -0.0062(5) 0.0142(5) -0.0125(5)
C22 0.0375(7) 0.0272(6) 0.0174(5) -0.0047(5) 0.0101(5) -0.0137(6)

loop_
_atom_type_symbol
_atom_type_description
_atom_type_scat_dispersion_real
_atom_type_scat_dispersion_imag
_atom_type_scat_source
C C 0.0033 0.0016 'International Tables Vol C Tables 4.2.6.8 and 6.1.1.4'
H H 0.0000 0.0000 'International Tables Vol C Tables 4.2.6.8 and 6.1.1.4'
N N 0.0061 0.0033 'International Tables Vol C Tables 4.2.6.8 and 6.1.1.4'
Al Al 0.0645 0.0514 'International Tables Vol C Tables 4.2.6.8 and 6.1.1.4'
Y Y -2.7962 3.5667 'International Tables Vol C Tables 4.2.6.8 and 6.1.1.4'

loop_
_geom_angle_atom_site_label_1
_geom_angle_atom_site_label_2
_geom_angle_atom_site_label_3
_geom_angle
_geom_angle_site_symmetry_1
_geom_angle_site_symmetry_3
N1 Y1 N1 84.87(4) 7_567 .
N1 Y1 C1 111.85(4) 7_567 .
N1 Y1 C1 102.84(4) . .
N1 Y1 C2 113.94(4) 7_567 .
N1 Y1 C2 157.37(4) . .
C1 Y1 C2 82.41(4) . .
N1 Y1 C5 116.53(3) 7_567 .
N1 Y1 C5 31.70(3) . .
C1 Y1 C5 88.99(4) . .
C2 Y1 C5 128.30(4) . .
N1 Y1 C6 136.36(3) 7_567 .
N1 Y1 C6 57.66(3) . .
C1 Y1 C6 98.70(4) . .
C2 Y1 C6 99.94(4) . .
C5 Y1 C6 31.36(3) . .
N1 Y1 C13 97.03(4) 7_567 .
N1 Y1 C13 77.43(3) . .
C1 Y1 C13 151.07(4) . .
C2 Y1 C13 87.42(4) . .
C5 Y1 C13 76.26(3) . .
C6 Y1 C13 56.47(3) . .
N1 Y1 Al1 113.50(3) 7_567 .
N1 Y1 Al1 143.70(3) . .
C1 Y1 Al1 42.01(3) . .
C2 Y1 Al1 41.55(3) . .
C5 Y1 Al1 120.14(2) . .
C6 Y1 Al1 110.07(2) . .
C13 Y1 Al1 127.20(3) . .
N1 Y1 Y1 44.60(2) 7_567 7_567
N1 Y1 Y1 40.27(2) . 7_567
C1 Y1 Y1 113.47(3) . 7_567
C2 Y1 Y1 156.07(3) . 7_567
C5 Y1 Y1 71.95(2) . 7_567
C6 Y1 Y1 95.31(2) . 7_567
C13 Y1 Y1 85.76(2) . 7_567
Al1 Y1 Y1 145.783(9) . 7_567
N1 Y1 H1B 91.1(3) 7_567 .
N1 Y1 H1B 91.9(4) . .
C1 Y1 H1B 22.9(3) . .
C2 Y1 H1B 99.9(4) . .
C5 Y1 H1B 89.8(4) . .
C6 Y1 H1B 110.0(4) . .
C13 Y1 H1B 165.9(4) . .
Al1 Y1 H1B 58.4(4) . .
Y1 Y1 H1B 92.0(3) 7_567 .
N1 Y1 H1C 127.0(4) 7_567 .
N1 Y1 H1C 87.0(4) . .
C1 Y1 H1C 22.7(3) . .
C2 Y1 H1C 90.9(4) . .
C5 Y1 H1C 67.5(3) . .
C6 Y1 H1C 76.5(3) . .
C13 Y1 H1C 131.7(3) . .
Al1 Y1 H1C 56.8(4) . .
Y1 Y1 H1C 110.7(4) 7_567 .
H1B Y1 H1C 37.0(4) . .
N1 Y1 H2B 94.2(3) 7_567 .
N1 Y1 H2B 156.4(4) . .
C1 Y1 H2B 99.4(3) . .
C2 Y1 H2B 22.2(3) . .
C5 Y1 H2B 142.5(4) . .
C6 Y1 H2B 111.2(4) . .
C13 Y1 H2B 79.3(4) . .
Al1 Y1 H2B 57.4(3) . .
Y1 Y1 H2B 133.9(3) 7_567 .
H1B Y1 H2B 111.7(6) . .
H1C Y1 H2B 111.7(5) . .
N1 Y1 H13A 79.1(3) 7_567 .
N1 Y1 H13A 67.8(4) . .
C1 Y1 H13A 165.5(4) . .
C2 Y1 H13A 102.2(3) . .
C5 Y1 H13A 77.4(4) . .
C6 Y1 H13A 67.1(4) . .
C13 Y1 H13A 19.7(3) . .
Al1 Y1 H13A 143.7(3) . .
Y1 Y1 H13A 67.1(3) 7_567 .
H1B Y1 H13A 158.0(5) . .
H1C Y1 H13A 142.8(5) . .
H2B Y1 H13A 88.9(5) . .
N1 Y1 H13B 102.7(4) 7_567 .
N1 Y1 H13B 97.4(3) . .
C1 Y1 H13B 141.1(3) . .
C2 Y1 H13B 67.2(3) . .
C5 Y1 H13B 91.3(3) . .
C6 Y1 H13B 65.2(4) . .
C13 Y1 H13B 20.3(3) . .
Al1 Y1 H13B 107.8(3) . .
Y1 Y1 H13B 103.5(3) 7_567 .
H1B Y1 H13B 164.0(4) . .
H1C Y1 H13B 130.3(5) . .
H2B Y1 H13B 59.7(5) . .
H13A Y1 H13B 36.5(3) . .
C3 Al1 C4 118.85(7) . .
C3 Al1 C2 108.76(7) . .
C4 Al1 C2 106.90(6) . .
C3 Al1 C1 106.18(7) . .
C4 Al1 C1 107.21(6) . .
C2 Al1 C1 108.60(5) . .
C3 Al1 Y1 108.72(5) . .
C4 Al1 Y1 132.37(5) . .
C2 Al1 Y1 56.42(3) . .
C1 Al1 Y1 54.03(4) . .
C5 N1 Y1 176.20(8) . 7_567
C5 N1 Y1 87.71(6) . .
Y1 N1 Y1 95.13(4) 7_567 .
Al1 C1 Y1 83.96(4) . .
Al1 C1 H1A 88.8(11) . .
Y1 C1 H1A 171.6(11) . .
Al1 C1 H1B 123.8(11) . .
Y1 C1 H1B 73.8(11) . .
H1A C1 H1B 107.0(13) . .
Al1 C1 H1C 120.6(11) . .
Y1 C1 H1C 80.7(10) . .
H1A C1 H1C 106.8(13) . .
H1B C1 H1C 106.0(13) . .
Al1 C2 Y1 82.03(4) . .
Al1 C2 H2A 118.5(11) . .
Y1 C2 H2A 80.8(10) . .
Al1 C2 H2B 123.0(10) . .
Y1 C2 H2B 73.5(10) . .
H2A C2 H2B 107.4(13) . .
Al1 C2 H2C 95.5(10) . .
Y1 C2 H2C 174.2(10) . .
H2A C2 H2C 105.0(13) . .
H2B C2 H2C 103.8(12) . .
Al1 C3 H3A 109.5 . .
Al1 C3 H3B 109.5 . .
H3A C3 H3B 109.5 . .
Al1 C3 H3C 109.5 . .
H3A C3 H3C 109.5 . .
H3B C3 H3C 109.5 . .
Al1 C4 H4A 109.5 . .
Al1 C4 H4B 109.5 . .
H4A C4 H4B 109.5 . .
Al1 C4 H4C 109.5 . .
H4A C4 H4C 109.5 . .
H4B C4 H4C 109.5 . .
N1 C5 C6 119.51(10) . .
N1 C5 C10 123.83(10) . .
C6 C5 C10 116.45(9) . .
N1 C5 Y1 60.59(5) . .
C6 C5 Y1 77.75(6) . .
C10 C5 Y1 130.47(7) . .
C7 C6 C5 118.90(10) . .
C7 C6 C11 118.60(9) . .
C5 C6 C11 120.81(9) . .
C7 C6 Y1 116.25(7) . .
C5 C6 Y1 70.89(6) . .
C11 C6 Y1 95.53(6) . .
C8 C7 C6 122.64(10) . .
C8 C7 H7 118.7 . .
C6 C7 H7 118.7 . .
C7 C8 C9 116.49(10) . .
C7 C8 C15 122.55(10) . .
C9 C8 C15 120.55(10) . .
C10 C9 C8 124.07(10) . .
C10 C9 H9 118.0 . .
C8 C9 H9 118.0 . .
C9 C10 C5 118.27(10) . .
C9 C10 C19 119.88(10) . .
C5 C10 C19 121.75(10) . .
C13 C11 C12 109.04(10) . .
C13 C11 C14 105.34(10) . .
C12 C11 C14 107.57(10) . .
C13 C11 C6 116.37(9) . .
C12 C11 C6 106.57(9) . .
C14 C11 C6 111.67(9) . .
C11 C12 H12A 109.5 . .
C11 C12 H12B 109.5 . .
H12A C12 H12B 109.5 . .
C11 C12 H12C 109.5 . .
H12A C12 H12C 109.5 . .
H12B C12 H12C 109.5 . .
C11 C13 Y1 91.52(6) . .
C11 C13 H13A 112.3(10) . .
Y1 C13 H13A 57.2(9) . .
C11 C13 H13B 110.5(10) . .
Y1 C13 H13B 65.6(9) . .
H13A C13 H13B 107.1(12) . .
C11 C13 H13C 110.0(10) . .
Y1 C13 H13C 158.1(10) . .
H13A C13 H13C 108.8(12) . .
H13B C13 H13C 108.0(12) . .
C11 C14 H14A 109.5 . .
C11 C14 H14B 109.5 . .
H14A C14 H14B 109.5 . .
C11 C14 H14C 109.5 . .
H14A C14 H14C 109.5 . .
H14B C14 H14C 109.5 . .
C8 C15 C17 111.70(10) . .
C8 C15 C18 110.49(10) . .
C17 C15 C18 108.05(11) . .
C8 C15 C16 108.70(10) . .
C17 C15 C16 108.23(11) . .
C18 C15 C16 109.64(11) . .
C15 C16 H16A 109.5 . .
C15 C16 H16B 109.5 . .
H16A C16 H16B 109.5 . .
C15 C16 H16C 109.5 . .
H16A C16 H16C 109.5 . .
H16B C16 H16C 109.5 . .
C15 C17 H17A 109.5 . .
C15 C17 H17B 109.5 . .
H17A C17 H17B 109.5 . .
C15 C17 H17C 109.5 . .
H17A C17 H17C 109.5 . .
H17B C17 H17C 109.5 . .
C15 C18 H18A 109.5 . .
C15 C18 H18B 109.5 . .
H18A C18 H18B 109.5 . .
C15 C18 H18C 109.5 . .
H18A C18 H18C 109.5 . .
H18B C18 H18C 109.5 . .
C22 C19 C10 111.79(10) . .
C22 C19 C20 110.60(11) . .
C10 C19 C20 108.61(10) . .
C22 C19 C21 106.46(10) . .
C10 C19 C21 112.25(10) . .
C20 C19 C21 107.03(10) . .
C19 C20 H20A 109.5 . .
C19 C20 H20B 109.5 . .
H20A C20 H20B 109.5 . .
C19 C20 H20C 109.5 . .
H20A C20 H20C 109.5 . .
H20B C20 H20C 109.5 . .
C19 C21 H21A 109.5 . .
C19 C21 H21B 109.5 . .
H21A C21 H21B 109.5 . .
C19 C21 H21C 109.5 . .
H21A C21 H21C 109.5 . .
H21B C21 H21C 109.5 . .
C19 C22 H22A 109.5 . .
C19 C22 H22B 109.5 . .
H22A C22 H22B 109.5 . .
C19 C22 H22C 109.5 . .
H22A C22 H22C 109.5 . .
H22B C22 H22C 109.5 . .

loop_
_geom_bond_atom_site_label_1
_geom_bond_atom_site_label_2
_geom_bond_distance
_geom_bond_site_symmetry_2
Y1 N1 2.1089(9) 7_567
Y1 N1 2.2909(9) .
Y1 C1 2.5154(13) .
Y1 C2 2.6002(12) .
Y1 C5 2.6277(11) .
Y1 C6 2.7177(11) .
Y1 C13 2.8379(12) .
Y1 Al1 3.0909(4) .
Y1 Y1 3.2495(2) 7_567
Y1 H1B 2.432(18) .
Y1 H1C 2.552(18) .
Y1 H2B 2.506(17) .
Y1 H13A 2.450(16) .
Y1 H13B 2.592(16) .
Al1 C3 1.9695(15) .
Al1 C4 1.9728(14) .
Al1 C2 2.0700(13) .
Al1 C1 2.0803(13) .
N1 C5 1.3818(14) .
N1 Y1 2.1088(9) 7_567
C1 H1A 0.969(12) .
C1 H1B 0.987(12) .
C1 H1C 0.997(12) .
C2 H2A 0.969(12) .
C2 H2B 0.987(12) .
C2 H2C 1.001(12) .
C3 H3A 0.9800 .
C3 H3B 0.9800 .
C3 H3C 0.9800 .
C4 H4A 0.9800 .
C4 H4B 0.9800 .
C4 H4C 0.9800 .
C5 C6 1.4472(15) .
C5 C10 1.4476(15) .
C6 C7 1.4107(15) .
C6 C11 1.5607(15) .
C7 C8 1.3812(15) .
C7 H7 0.9500 .
C8 C9 1.4043(16) .
C8 C15 1.5305(15) .
C9 C10 1.3867(15) .
C9 H9 0.9500 .
C10 C19 1.5378(16) .
C11 C13 1.5346(16) .
C11 C12 1.5368(17) .
C11 C14 1.5391(16) .
C12 H12A 0.9800 .
C12 H12B 0.9800 .
C12 H12C 0.9800 .
C13 H13A 0.983(12) .
C13 H13B 0.989(12) .
C13 H13C 0.963(12) .
C14 H14A 0.9800 .
C14 H14B 0.9800 .
C14 H14C 0.9800 .
C15 C17 1.5310(18) .
C15 C18 1.5332(18) .
C15 C16 1.5354(18) .
C16 H16A 0.9800 .
C16 H16B 0.9800 .
C16 H16C 0.9800 .
C17 H17A 0.9800 .
C17 H17B 0.9800 .
C17 H17C 0.9800 .
C18 H18A 0.9800 .
C18 H18B 0.9800 .
C18 H18C 0.9800 .
C19 C22 1.5330(17) .
C19 C20 1.5400(19) .
C19 C21 1.5422(17) .
C20 H20A 0.9800 .
C20 H20B 0.9800 .
C20 H20C 0.9800 .
C21 H21A 0.9800 .
C21 H21B 0.9800 .
C21 H21C 0.9800 .
C22 H22A 0.9800 .
C22 H22B 0.9800 .
C22 H22C 0.9800 .

loop_
_geom_torsion_atom_site_label_1
_geom_torsion_atom_site_label_2
_geom_torsion_atom_site_label_3
_geom_torsion_atom_site_label_4
_geom_torsion
_geom_torsion_site_symmetry_1
_geom_torsion_site_symmetry_4
N1 Y1 Al1 C3 -0.36(7) 7_567 .
N1 Y1 Al1 C3 114.92(7) . .
C1 Y1 Al1 C3 96.75(8) . .
C2 Y1 Al1 C3 -100.52(8) . .
C5 Y1 Al1 C3 144.30(7) . .
C6 Y1 Al1 C3 177.25(6) . .
C13 Y1 Al1 C3 -120.20(7) . .
Y1 Y1 Al1 C3 41.80(6) 7_567 .
N1 Y1 Al1 C4 -177.49(7) 7_567 .
N1 Y1 Al1 C4 -62.21(8) . .
C1 Y1 Al1 C4 -80.38(8) . .
C2 Y1 Al1 C4 82.35(8) . .
C5 Y1 Al1 C4 -32.84(7) . .
C6 Y1 Al1 C4 0.12(7) . .
C13 Y1 Al1 C4 62.66(7) . .
Y1 Y1 Al1 C4 -135.34(6) 7_567 .
N1 Y1 Al1 C2 100.16(5) 7_567 .
N1 Y1 Al1 C2 -144.55(6) . .
C1 Y1 Al1 C2 -162.73(7) . .
C5 Y1 Al1 C2 -115.18(5) . .
C6 Y1 Al1 C2 -82.23(5) . .
C13 Y1 Al1 C2 -19.68(6) . .
Y1 Y1 Al1 C2 142.32(5) 7_567 .
N1 Y1 Al1 C1 -97.11(6) 7_567 .
N1 Y1 Al1 C1 18.17(7) . .
C2 Y1 Al1 C1 162.73(7) . .
C5 Y1 Al1 C1 47.55(6) . .
C6 Y1 Al1 C1 80.50(6) . .
C13 Y1 Al1 C1 143.04(6) . .
Y1 Y1 Al1 C1 -54.95(5) 7_567 .
N1 Y1 N1 C5 177.47(8) 7_567 .
C1 Y1 N1 C5 66.19(7) . .
C2 Y1 N1 C5 -35.03(13) . .
C6 Y1 N1 C5 -26.06(6) . .
C13 Y1 N1 C5 -84.14(6) . .
Al1 Y1 N1 C5 53.83(8) . .
Y1 Y1 N1 C5 177.47(8) 7_567 .
N1 Y1 N1 Y1 0.0 7_567 7_567
C1 Y1 N1 Y1 -111.28(4) . 7_567
C2 Y1 N1 Y1 147.50(8) . 7_567
C5 Y1 N1 Y1 -177.47(8) . 7_567
C6 Y1 N1 Y1 156.47(5) . 7_567
C13 Y1 N1 Y1 98.39(4) . 7_567
Al1 Y1 N1 Y1 -123.64(3) . 7_567
C3 Al1 C1 Y1 -101.68(6) . .
C4 Al1 C1 Y1 130.31(5) . .
C2 Al1 C1 Y1 15.13(6) . .
N1 Y1 C1 Al1 101.34(5) 7_567 .
N1 Y1 C1 Al1 -169.08(4) . .
C2 Y1 C1 Al1 -11.46(5) . .
C5 Y1 C1 Al1 -140.34(5) . .
C6 Y1 C1 Al1 -110.42(4) . .
C13 Y1 C1 Al1 -81.89(9) . .
Y1 Y1 C1 Al1 149.87(3) 7_567 .
C3 Al1 C2 Y1 100.45(6) . .
C4 Al1 C2 Y1 -130.07(5) . .
C1 Al1 C2 Y1 -14.69(6) . .
N1 Y1 C2 Al1 -99.03(5) 7_567 .
N1 Y1 C2 Al1 116.81(9) . .
C1 Y1 C2 Al1 11.57(5) . .
C5 Y1 C2 Al1 94.21(5) . .
C6 Y1 C2 Al1 109.12(4) . .
C13 Y1 C2 Al1 164.42(4) . .
Y1 Y1 C2 Al1 -122.07(6) 7_567 .
Y1 N1 C5 C6 -168.3(12) 7_567 .
Y1 N1 C5 C6 53.22(10) . .
Y1 N1 C5 C10 17.2(13) 7_567 .
Y1 N1 C5 C10 -121.27(10) . .
Y1 N1 C5 Y1 138.4(12) 7_567 .
N1 Y1 C5 N1 -2.82(9) 7_567 .
C1 Y1 C5 N1 -116.85(7) . .
C2 Y1 C5 N1 163.66(6) . .
C6 Y1 C5 N1 134.50(9) . .
C13 Y1 C5 N1 88.26(6) . .
Al1 Y1 C5 N1 -146.45(5) . .
Y1 Y1 C5 N1 -1.72(6) 7_567 .
N1 Y1 C5 C6 -137.32(6) 7_567 .
N1 Y1 C5 C6 -134.50(9) . .
C1 Y1 C5 C6 108.65(7) . .
C2 Y1 C5 C6 29.15(8) . .
C13 Y1 C5 C6 -46.24(6) . .
Al1 Y1 C5 C6 79.05(6) . .
Y1 Y1 C5 C6 -136.22(6) 7_567 .
N1 Y1 C5 C10 108.23(10) 7_567 .
N1 Y1 C5 C10 111.05(12) . .
C1 Y1 C5 C10 -5.81(10) . .
C2 Y1 C5 C10 -85.30(11) . .
C6 Y1 C5 C10 -114.45(12) . .
C13 Y1 C5 C10 -160.69(10) . .
Al1 Y1 C5 C10 -35.40(11) . .
Y1 Y1 C5 C10 109.33(10) 7_567 .
N1 C5 C6 C7 -155.65(10) . .
C10 C5 C6 C7 19.24(15) . .
Y1 C5 C6 C7 -110.09(10) . .
N1 C5 C6 C11 39.41(15) . .
C10 C5 C6 C11 -145.71(10) . .
Y1 C5 C6 C11 84.96(9) . .
N1 C5 C6 Y1 -45.56(8) . .
C10 C5 C6 Y1 129.33(9) . .
N1 Y1 C6 C7 175.05(7) 7_567 .
N1 Y1 C6 C7 139.87(9) . .
C1 Y1 C6 C7 40.12(9) . .
C2 Y1 C6 C7 -43.63(9) . .
C5 Y1 C6 C7 113.54(11) . .
C13 Y1 C6 C7 -123.78(9) . .
Al1 Y1 C6 C7 -1.78(9) . .
Y1 Y1 C6 C7 154.89(8) 7_567 .
N1 Y1 C6 C5 61.51(8) 7_567 .
N1 Y1 C6 C5 26.33(6) . .
C1 Y1 C6 C5 -73.41(7) . .
C2 Y1 C6 C5 -157.16(6) . .
C13 Y1 C6 C5 122.68(7) . .
Al1 Y1 C6 C5 -115.31(6) . .
Y1 Y1 C6 C5 41.35(6) 7_567 .
N1 Y1 C6 C11 -59.22(8) 7_567 .
N1 Y1 C6 C11 -94.40(7) . .
C1 Y1 C6 C11 165.85(7) . .
C2 Y1 C6 C11 82.11(7) . .
C5 Y1 C6 C11 -120.73(9) . .
C13 Y1 C6 C11 1.95(6) . .
Al1 Y1 C6 C11 123.96(6) . .
Y1 Y1 C6 C11 -79.38(6) 7_567 .
C5 C6 C7 C8 -7.77(17) . .
C11 C6 C7 C8 157.51(11) . .
Y1 C6 C7 C8 -89.45(12) . .
C6 C7 C8 C9 -6.85(17) . .
C6 C7 C8 C15 -179.62(11) . .
C7 C8 C9 C10 9.97(18) . .
C15 C8 C9 C10 -177.10(11) . .
C8 C9 C10 C5 1.91(17) . .
C8 C9 C10 C19 -174.62(11) . .
N1 C5 C10 C9 158.29(11) . .
C6 C5 C10 C9 -16.36(15) . .
Y1 C5 C10 C9 80.13(13) . .
N1 C5 C10 C19 -25.25(16) . .
C6 C5 C10 C19 160.10(10) . .
Y1 C5 C10 C19 -103.41(11) . .
C7 C6 C11 C13 120.63(11) . .
C5 C6 C11 C13 -74.37(14) . .
Y1 C6 C11 C13 -3.35(10) . .
C7 C6 C11 C12 -117.54(11) . .
C5 C6 C11 C12 47.45(13) . .
Y1 C6 C11 C12 118.47(8) . .
C7 C6 C11 C14 -0.34(15) . .
C5 C6 C11 C14 164.66(10) . .
Y1 C6 C11 C14 -124.32(9) . .
C12 C11 C13 Y1 -117.32(8) . .
C14 C11 C13 Y1 127.48(8) . .
C6 C11 C13 Y1 3.20(10) . .
N1 Y1 C13 C11 140.50(7) 7_567 .
N1 Y1 C13 C11 57.38(7) . .
C1 Y1 C13 C11 -36.48(12) . .
C2 Y1 C13 C11 -105.69(7) . .
C5 Y1 C13 C11 24.83(6) . .
C6 Y1 C13 C11 -1.97(6) . .
Al1 Y1 C13 C11 -92.77(7) . .
Y1 Y1 C13 C11 97.27(6) 7_567 .
C7 C8 C15 C17 -21.07(16) . .
C9 C8 C15 C17 166.44(12) . .
C7 C8 C15 C18 -141.38(12) . .
C9 C8 C15 C18 46.13(15) . .
C7 C8 C15 C16 98.27(14) . .
C9 C8 C15 C16 -74.22(14) . .
C9 C10 C19 C22 -112.02(13) . .
C5 C10 C19 C22 71.57(14) . .
C9 C10 C19 C20 125.68(12) . .
C5 C10 C19 C20 -50.73(14) . .
C9 C10 C19 C21 7.54(16) . .
C5 C10 C19 C21 -168.87(11) . .

loop_
_platon_squeeze_void_nr
_platon_squeeze_void_average_x
_platon_squeeze_void_average_y
_platon_squeeze_void_average_z
_platon_squeeze_void_volume
_platon_squeeze_void_count_electrons
_platon_squeeze_void_content
1 0.000 0.249 0.250 195 42 ' '
2 0.500 -0.251 0.250 195 42 ' '
3 0.000 -0.249 0.750 195 42 ' '
4 0.500 0.251 0.750 195 42 ' '
